data_7157325
loop_
_publ_author_name
'Li, Mi-Zhuan'
'Tong, Qi'
'Han, Wen-Yong'
'Yang, Si-Yi'
'Cui, Bao-Dong'
'Wan, Nan-Wei'
'Chen, Yong-Zheng'

_publ_section_title
;
 Synthesis of chromone-containing polycyclic compounds via
 palladium-catalyzed [2 + 2 + 1] annulation.
;
_journal_issue 6
_journal_name_full 'Organic &amp; biomolecular chemistry'
_journal_page_first 1112
_journal_page_last 1116
_journal_paper_doi 10.1039/c9ob02690h
_journal_volume 18
_journal_year 2020
_chemical_formula_moiety 'C31 H28 O3'
_chemical_formula_sum 'C31 H28 O3'
_chemical_formula_weight 448.53
_space_group_crystal_system monoclinic
_space_group_IT_number 14
_space_group_name_Hall '-P 2yn'
_space_group_name_H-M_alt 'P 1 21/n 1'
_atom_sites_solution_hydrogens geom
_atom_sites_solution_primary direct
_audit_creation_date 2017-11-08
_audit_creation_method
;
Olex2 1.2
(compiled 2017.08.10 svn.r3458 for OlexSys, GUI svn.r5381)
;
_audit_update_record
;
2018-03-07 deposited with the CCDC.	2020-01-20 downloaded from the CCDC.
;
_cell_angle_alpha 90
_cell_angle_beta 106.903(5)
_cell_angle_gamma 90
_cell_formula_units_Z 4
_cell_length_a 10.7710(5)
_cell_length_b 12.5336(5)
_cell_length_c 17.4579(7)
_cell_measurement_reflns_used 4739
_cell_measurement_temperature 100.00(10)
_cell_measurement_theta_max 29.1850
_cell_measurement_theta_min 4.0440
_cell_volume 2254.99(18)
_computing_cell_refinement 'CrysAlisPro 1.171.38.43f (Rigaku OD, 2015)'
_computing_data_collection 'CrysAlisPro 1.171.38.43f (Rigaku OD, 2015)'
_computing_data_reduction 'CrysAlisPro 1.171.38.43f (Rigaku OD, 2015)'
_computing_molecular_graphics 'Olex2 (Dolomanov et al., 2009)'
_computing_publication_material 'Olex2 (Dolomanov et al., 2009)'
_computing_structure_refinement 'ShelXL (Sheldrick, 2015)'
_computing_structure_solution 'ShelXT (Sheldrick, 2015)'
_diffrn_ambient_environment N~2~
_diffrn_ambient_temperature 100.00(10)
_diffrn_detector 'CCD plate'
_diffrn_detector_area_resol_mean 5.2684
_diffrn_detector_type AtlasS2
_diffrn_measured_fraction_theta_full 0.998
_diffrn_measured_fraction_theta_max 0.848
_diffrn_measurement_details
;
List of Runs (angles in degrees, time in seconds):

  # Type    Start    End  Width  t~exp~   \w     \q     \k     \f   Frames
#--------------------------------------------------------------------------
  1  \w    -51.00  13.00   1.00    3.00    --  -11.59 -37.00-180.00   64
  2  \w    -18.00  83.00   1.00    3.00    --   11.74  77.00-180.00  101
  3  \w    -19.00  48.00   1.00    3.00    --   11.74 -99.00 120.00   67
;
_diffrn_measurement_device 'four-circle diffractometer'
_diffrn_measurement_device_type 'SuperNova, Dual, Cu at zero, AtlasS2'
_diffrn_measurement_method '\w scans'
_diffrn_orient_matrix_type 'CrysAlisPro convention (1999,Acta A55,543-557)'
_diffrn_orient_matrix_UB_11 0.0354720000
_diffrn_orient_matrix_UB_12 -0.0474901000
_diffrn_orient_matrix_UB_13 -0.0005563000
_diffrn_orient_matrix_UB_21 0.0538524000
_diffrn_orient_matrix_UB_22 0.0307775000
_diffrn_orient_matrix_UB_23 -0.0027177000
_diffrn_orient_matrix_UB_31 0.0239518000
_diffrn_orient_matrix_UB_32 0.0012979000
_diffrn_orient_matrix_UB_33 0.0423825000
_diffrn_radiation_monochromator mirror
_diffrn_radiation_probe x-ray
_diffrn_radiation_type MoK\a
_diffrn_radiation_wavelength 0.71073
_diffrn_reflns_av_R_equivalents 0.0342
_diffrn_reflns_av_unetI/netI 0.0481
_diffrn_reflns_Laue_measured_fraction_full 0.998
_diffrn_reflns_Laue_measured_fraction_max 0.848
_diffrn_reflns_limit_h_max 14
_diffrn_reflns_limit_h_min -11
_diffrn_reflns_limit_k_max 15
_diffrn_reflns_limit_k_min -16
_diffrn_reflns_limit_l_max 17
_diffrn_reflns_limit_l_min -23
_diffrn_reflns_number 13506
_diffrn_reflns_point_group_measured_fraction_full 0.998
_diffrn_reflns_point_group_measured_fraction_max 0.848
_diffrn_reflns_theta_full 26.000
_diffrn_reflns_theta_max 29.507
_diffrn_reflns_theta_min 3.472
_diffrn_source 'micro-focus sealed X-ray tube'
_diffrn_source_type 'SuperNova (Mo) X-ray Source'
_exptl_absorpt_coefficient_mu 0.084
_exptl_absorpt_correction_T_max 1.00000
_exptl_absorpt_correction_T_min 0.77791
_exptl_absorpt_correction_type multi-scan
_exptl_absorpt_process_details
;
CrysAlisPro 1.171.38.43f (Rigaku Oxford Diffraction, 2015)
Empirical absorption correction using spherical harmonics,
 implemented in SCALE3 ABSPACK scaling algorithm.
;
_exptl_crystal_colour colourless
_exptl_crystal_colour_primary colourless
_exptl_crystal_density_diffrn 1.321
_exptl_crystal_description block
_exptl_crystal_F_000 952
_exptl_crystal_size_max 0.16
_exptl_crystal_size_mid 0.13
_exptl_crystal_size_min 0.12
_refine_diff_density_max 0.287
_refine_diff_density_min -0.258
_refine_diff_density_rms 0.051
_refine_ls_extinction_method none
_refine_ls_goodness_of_fit_ref 1.024
_refine_ls_hydrogen_treatment constr
_refine_ls_matrix_type full
_refine_ls_number_parameters 307
_refine_ls_number_reflns 5335
_refine_ls_number_restraints 0
_refine_ls_restrained_S_all 1.024
_refine_ls_R_factor_all 0.0685
_refine_ls_R_factor_gt 0.0514
_refine_ls_shift/su_max 0.000
_refine_ls_shift/su_mean 0.000
_refine_ls_structure_factor_coef Fsqd
_refine_ls_weighting_details 'w=1/[\s^2^(Fo^2^)+(0.0443P)^2^+1.1772P] where P=(Fo^2^+2Fc^2^)/3'
_refine_ls_weighting_scheme calc
_refine_ls_wR_factor_gt 0.1114
_refine_ls_wR_factor_ref 0.1217
_reflns_Friedel_coverage 0.000
_reflns_number_gt 4209
_reflns_number_total 5335
_reflns_threshold_expression 'I > 2\s(I)'
_cod_data_source_file c9ob02690h2.cif
_cod_data_source_block c-20
_cod_depositor_comments 'Adding full bibliography for 7157323--7157327.cif.'
_cod_original_cell_volume 2255.00(17)
_cod_database_code 7157325
_shelx_shelxl_version_number 2017/1
_shelx_space_group_comment
;
The symmetry employed for this shelxl refinement is uniquely defined
by the following loop, which should always be used as a source of
symmetry information in preference to the above space-group names.
They are only intended as comments.
;
_shelx_estimated_absorpt_t_max 0.990
_shelx_estimated_absorpt_t_min 0.987
_reflns_odcompleteness_completeness 99.71
_reflns_odcompleteness_iscentric 1
_reflns_odcompleteness_theta 26.32
_olex2_refinement_description
;
1. Fixed Uiso
 At 1.2 times of:
  All C(H) groups, All C(H,H) groups
2.a Ternary CH refined with riding coordinates:
 C13(H13), C11(H11), C17(H17), C12(H12), C15(H15), C18(H18), C16(H16), C20(H20)
2.b Secondary CH2 refined with riding coordinates:
 C23(H23A,H23B), C14(H14A,H14B), C25(H25A,H25B), C19(H19A,H19B), C21(H21A,
 H21B), C22(H22A,H22B)
2.c Aromatic/amide H refined with riding coordinates:
 C2(H2), C4(H4), C5(H5), C28(H28), C3(H3), C31(H31), C29(H29), C30(H30)
;
_olex2_date_sample_data_collection 2017-11-07
_olex2_submission_special_instructions 'No special instructions were received'
_oxdiff_exptl_absorpt_empirical_details
;
Empirical correction (ABSPACK) includes:
- Absorption correction using spherical harmonics
- Frame scaling
- Detector area scaling
;
_oxdiff_exptl_absorpt_empirical_full_max 1.401
_oxdiff_exptl_absorpt_empirical_full_min 0.742

loop_
_space_group_symop_operation_xyz
'x, y, z'
'-x+1/2, y+1/2, -z+1/2'
'-x, -y, -z'
'x-1/2, -y-1/2, z-1/2'

loop_
_atom_site_label
_atom_site_type_symbol
_atom_site_fract_x
_atom_site_fract_y
_atom_site_fract_z
_atom_site_U_iso_or_equiv
_atom_site_adp_type
_atom_site_occupancy
_atom_site_site_symmetry_order
_atom_site_calc_flag
_atom_site_refinement_flags_posn
O2 O 0.46486(11) 0.47671(9) 0.76782(6) 0.0179(2) Uani 1 1 d .
O1 O 0.63638(11) 0.55548(9) 0.59261(6) 0.0209(3) Uani 1 1 d .
O3 O 0.48532(11) 0.71535(10) 0.82689(7) 0.0253(3) Uani 1 1 d .
C9 C 0.58415(15) 0.53134(12) 0.64457(9) 0.0163(3) Uani 1 1 d .
C1 C 0.63192(15) 0.44345(12) 0.70219(9) 0.0162(3) Uani 1 1 d .
C8 C 0.47417(15) 0.58723(12) 0.65706(9) 0.0156(3) Uani 1 1 d .
C6 C 0.57158(15) 0.42055(12) 0.76116(9) 0.0170(3) Uani 1 1 d .
C7 C 0.42395(15) 0.55846(12) 0.71595(9) 0.0167(3) Uani 1 1 d .
C27 C 0.28007(16) 0.72469(13) 0.85036(9) 0.0182(3) Uani 1 1 d .
C2 C 0.73853(16) 0.38155(13) 0.70001(9) 0.0193(3) Uani 1 1 d .
H2 H 0.780468 0.395617 0.661458 0.023 Uiso 1 1 calc R
C4 C 0.72187(17) 0.28011(13) 0.81313(10) 0.0221(4) Uani 1 1 d .
H4 H 0.752605 0.225846 0.850120 0.027 Uiso 1 1 calc R
C5 C 0.61677(16) 0.34006(13) 0.81723(9) 0.0195(3) Uani 1 1 d .
H5 H 0.576689 0.326939 0.856831 0.023 Uiso 1 1 calc R
C24 C 0.37104(16) 0.69077(13) 0.80519(9) 0.0177(3) Uani 1 1 d .
C13 C 0.33281(16) 0.67008(13) 0.52624(9) 0.0179(3) Uani 1 1 d .
H13 H 0.378689 0.628146 0.495595 0.021 Uiso 1 1 calc R
C11 C 0.30000(15) 0.71181(12) 0.65674(9) 0.0159(3) Uani 1 1 d .
H11 H 0.312370 0.784147 0.678970 0.019 Uiso 1 1 calc R
C26 C 0.15071(16) 0.69209(13) 0.82780(9) 0.0192(3) Uani 1 1 d .
C23 C 0.19785(16) 0.56081(13) 0.72932(10) 0.0196(3) Uani 1 1 d .
H23A H 0.158425 0.530757 0.676642 0.024 Uiso 1 1 calc R
H23B H 0.226775 0.502002 0.766338 0.024 Uiso 1 1 calc R
C17 C 0.27861(16) 0.77709(12) 0.48679(9) 0.0183(3) Uani 1 1 d .
H17 H 0.237655 0.765359 0.429482 0.022 Uiso 1 1 calc R
C12 C 0.40970(15) 0.68559(12) 0.61516(9) 0.0161(3) Uani 1 1 d .
H12 H 0.471622 0.744604 0.621758 0.019 Uiso 1 1 calc R
C28 C 0.32819(17) 0.79096(13) 0.91738(10) 0.0218(4) Uani 1 1 d .
H28 H 0.414018 0.813798 0.931302 0.026 Uiso 1 1 calc R
C14 C 0.20823(16) 0.61749(13) 0.53364(9) 0.0194(3) Uani 1 1 d .
H14A H 0.224155 0.549657 0.561542 0.023 Uiso 1 1 calc R
H14B H 0.142658 0.609407 0.482445 0.023 Uiso 1 1 calc R
C3 C 0.78279(17) 0.29997(13) 0.75396(10) 0.0228(4) Uani 1 1 d .
H3 H 0.852766 0.258386 0.751025 0.027 Uiso 1 1 calc R
C31 C 0.07170(17) 0.72521(14) 0.87402(10) 0.0231(4) Uani 1 1 d .
H31 H -0.014753 0.704029 0.859902 0.028 Uiso 1 1 calc R
C29 C 0.24881(18) 0.82230(13) 0.96263(10) 0.0248(4) Uani 1 1 d .
H29 H 0.281099 0.865229 1.007469 0.030 Uiso 1 1 calc R
C25 C 0.09553(16) 0.62423(14) 0.75458(9) 0.0218(4) Uani 1 1 d .
H25A H 0.049681 0.669900 0.710583 0.026 Uiso 1 1 calc R
H25B H 0.032990 0.574954 0.765107 0.026 Uiso 1 1 calc R
C10 C 0.31667(15) 0.62753(13) 0.72686(9) 0.0168(3) Uani 1 1 d .
C15 C 0.17655(16) 0.70777(12) 0.58504(9) 0.0180(3) Uani 1 1 d .
H15 H 0.096596 0.696291 0.599946 0.022 Uiso 1 1 calc R
C18 C 0.35880(17) 0.88086(13) 0.49795(9) 0.0213(4) Uani 1 1 d .
H18 H 0.446867 0.872650 0.493410 0.026 Uiso 1 1 calc R
C16 C 0.17031(16) 0.80404(13) 0.52797(9) 0.0189(3) Uani 1 1 d .
H16 H 0.085880 0.803271 0.487002 0.023 Uiso 1 1 calc R
C19 C 0.35127(17) 0.92800(13) 0.57798(10) 0.0219(4) Uani 1 1 d .
H19A H 0.382302 1.000975 0.586124 0.026 Uiso 1 1 calc R
H19B H 0.395273 0.884337 0.623691 0.026 Uiso 1 1 calc R
C20 C 0.20231(17) 0.91989(13) 0.55653(9) 0.0211(4) Uani 1 1 d .
H20 H 0.165174 0.943106 0.598787 0.025 Uiso 1 1 calc R
C30 C 0.12045(18) 0.78925(14) 0.94069(10) 0.0257(4) Uani 1 1 d .
H30 H 0.066571 0.810269 0.970999 0.031 Uiso 1 1 calc R
C21 C 0.16543(18) 0.98963(14) 0.48031(10) 0.0254(4) Uani 1 1 d .
H21A H 0.166496 1.064816 0.493660 0.031 Uiso 1 1 calc R
H21B H 0.080171 0.970976 0.445654 0.031 Uiso 1 1 calc R
C22 C 0.27370(18) 0.96254(14) 0.43987(10) 0.0260(4) Uani 1 1 d .
H22A H 0.236837 0.931748 0.387156 0.031 Uiso 1 1 calc R
H22B H 0.323153 1.025611 0.435149 0.031 Uiso 1 1 calc R

loop_
_atom_site_aniso_label
_atom_site_aniso_U_11
_atom_site_aniso_U_22
_atom_site_aniso_U_33
_atom_site_aniso_U_23
_atom_site_aniso_U_13
_atom_site_aniso_U_12
O2 0.0200(6) 0.0179(5) 0.0177(5) 0.0033(5) 0.0084(5) 0.0039(5)
O1 0.0244(6) 0.0220(6) 0.0197(5) 0.0013(5) 0.0119(5) 0.0016(5)
O3 0.0200(6) 0.0373(7) 0.0194(6) -0.0042(5) 0.0069(5) -0.0014(5)
C9 0.0183(8) 0.0153(7) 0.0156(7) -0.0029(6) 0.0051(6) -0.0014(6)
C1 0.0166(8) 0.0157(7) 0.0154(7) -0.0039(6) 0.0034(6) -0.0010(6)
C8 0.0179(8) 0.0148(7) 0.0138(7) -0.0011(6) 0.0042(6) -0.0003(6)
C6 0.0173(8) 0.0156(7) 0.0172(7) -0.0038(6) 0.0038(6) 0.0012(6)
C7 0.0179(8) 0.0161(7) 0.0157(7) -0.0006(6) 0.0041(6) -0.0002(6)
C27 0.0214(8) 0.0183(8) 0.0168(7) 0.0041(6) 0.0083(6) 0.0036(6)
C2 0.0203(8) 0.0208(8) 0.0176(7) -0.0021(7) 0.0066(6) 0.0003(7)
C4 0.0268(9) 0.0180(8) 0.0191(8) 0.0023(7) 0.0030(7) 0.0048(7)
C5 0.0246(9) 0.0182(8) 0.0159(7) -0.0009(6) 0.0061(7) -0.0005(7)
C24 0.0188(8) 0.0202(8) 0.0147(7) 0.0041(6) 0.0059(6) 0.0037(6)
C13 0.0220(8) 0.0174(8) 0.0147(7) -0.0019(6) 0.0059(6) 0.0016(6)
C11 0.0182(8) 0.0162(7) 0.0143(7) -0.0004(6) 0.0062(6) 0.0017(6)
C26 0.0216(8) 0.0190(8) 0.0187(7) 0.0055(7) 0.0087(7) 0.0053(7)
C23 0.0192(8) 0.0214(8) 0.0189(7) 0.0015(7) 0.0066(6) 0.0005(7)
C17 0.0225(8) 0.0186(8) 0.0128(7) -0.0011(6) 0.0036(6) 0.0021(7)
C12 0.0182(8) 0.0154(7) 0.0154(7) -0.0002(6) 0.0062(6) 0.0009(6)
C28 0.0258(9) 0.0204(8) 0.0205(8) 0.0026(7) 0.0089(7) 0.0015(7)
C14 0.0220(9) 0.0189(8) 0.0157(7) -0.0008(7) 0.0027(6) 0.0007(7)
C3 0.0219(9) 0.0227(8) 0.0226(8) -0.0021(7) 0.0048(7) 0.0063(7)
C31 0.0210(9) 0.0266(9) 0.0255(8) 0.0054(7) 0.0126(7) 0.0050(7)
C29 0.0368(10) 0.0195(8) 0.0217(8) -0.0010(7) 0.0141(8) 0.0026(7)
C25 0.0197(8) 0.0269(9) 0.0205(8) 0.0017(7) 0.0087(7) 0.0015(7)
C10 0.0174(8) 0.0187(8) 0.0149(7) 0.0016(6) 0.0055(6) 0.0025(6)
C15 0.0157(8) 0.0212(8) 0.0170(7) -0.0008(6) 0.0045(6) 0.0011(6)
C18 0.0252(9) 0.0186(8) 0.0210(8) 0.0023(7) 0.0082(7) 0.0022(7)
C16 0.0188(8) 0.0207(8) 0.0155(7) -0.0003(6) 0.0022(6) 0.0024(7)
C19 0.0276(9) 0.0159(8) 0.0207(8) 0.0001(7) 0.0048(7) 0.0015(7)
C20 0.0260(9) 0.0193(8) 0.0179(7) -0.0004(7) 0.0063(7) 0.0053(7)
C30 0.0334(10) 0.0237(9) 0.0262(9) 0.0037(7) 0.0186(8) 0.0087(8)
C21 0.0308(10) 0.0204(8) 0.0238(8) 0.0023(7) 0.0059(8) 0.0064(7)
C22 0.0344(10) 0.0209(8) 0.0234(8) 0.0052(7) 0.0093(8) 0.0046(7)

loop_
_atom_type_symbol
_atom_type_description
_atom_type_scat_dispersion_real
_atom_type_scat_dispersion_imag
_atom_type_scat_source
C C 0.0033 0.0016 'International Tables Vol C Tables 4.2.6.8 and 6.1.1.4'
H H 0.0000 0.0000 'International Tables Vol C Tables 4.2.6.8 and 6.1.1.4'
O O 0.0106 0.0060 'International Tables Vol C Tables 4.2.6.8 and 6.1.1.4'

loop_
_geom_angle_atom_site_label_1
_geom_angle_atom_site_label_2
_geom_angle_atom_site_label_3
_geom_angle
C7 O2 C6 116.52(12)
O1 C9 C1 122.59(14)
O1 C9 C8 124.03(14)
C8 C9 C1 113.35(13)
C6 C1 C9 120.62(14)
C2 C1 C9 121.45(14)
C2 C1 C6 117.93(14)
C9 C8 C12 127.52(13)
C7 C8 C9 121.01(14)
C7 C8 C12 111.25(14)
O2 C6 C1 122.27(14)
O2 C6 C5 116.09(13)
C5 C6 C1 121.64(15)
O2 C7 C10 117.71(12)
C8 C7 O2 126.18(14)
C8 C7 C10 116.04(14)
C26 C27 C24 121.65(14)
C26 C27 C28 120.31(14)
C28 C27 C24 118.04(15)
C1 C2 H2 119.4
C3 C2 C1 121.19(15)
C3 C2 H2 119.4
C5 C4 H4 119.6
C5 C4 C3 120.70(15)
C3 C4 H4 119.6
C6 C5 H5 120.5
C4 C5 C6 118.92(15)
C4 C5 H5 120.5
O3 C24 C27 121.66(14)
O3 C24 C10 119.69(13)
C27 C24 C10 118.58(14)
C17 C13 H13 114.1
C17 C13 C12 111.22(13)
C12 C13 H13 114.1
C14 C13 H13 114.1
C14 C13 C17 100.63(13)
C14 C13 C12 101.30(12)
C12 C11 H11 109.8
C10 C11 H11 109.8
C10 C11 C12 106.38(12)
C15 C11 H11 109.8
C15 C11 C12 101.70(11)
C15 C11 C10 118.86(13)
C27 C26 C31 118.48(15)
C27 C26 C25 121.36(14)
C31 C26 C25 120.15(15)
H23A C23 H23B 107.7
C25 C23 H23A 108.8
C25 C23 H23B 108.8
C25 C23 C10 113.68(13)
C10 C23 H23A 108.8
C10 C23 H23B 108.8
C13 C17 H17 109.0
C13 C17 C16 102.54(12)
C18 C17 C13 123.47(14)
C18 C17 H17 109.0
C18 C17 C16 102.91(12)
C16 C17 H17 109.0
C8 C12 C13 115.11(13)
C8 C12 C11 104.34(12)
C8 C12 H12 111.2
C13 C12 C11 103.43(12)
C13 C12 H12 111.2
C11 C12 H12 111.2
C27 C28 H28 119.8
C29 C28 C27 120.35(16)
C29 C28 H28 119.8
C13 C14 H14A 112.8
C13 C14 H14B 112.8
C13 C14 C15 94.63(12)
H14A C14 H14B 110.3
C15 C14 H14A 112.8
C15 C14 H14B 112.8
C2 C3 C4 119.60(15)
C2 C3 H3 120.2
C4 C3 H3 120.2
C26 C31 H31 119.6
C30 C31 C26 120.81(16)
C30 C31 H31 119.6
C28 C29 H29 120.3
C28 C29 C30 119.42(16)
C30 C29 H29 120.3
C26 C25 C23 113.57(14)
C26 C25 H25A 108.9
C26 C25 H25B 108.9
C23 C25 H25A 108.9
C23 C25 H25B 108.9
H25A C25 H25B 107.7
C7 C10 C24 107.55(13)
C7 C10 C11 101.82(12)
C7 C10 C23 111.55(13)
C24 C10 C11 105.71(12)
C23 C10 C24 111.04(12)
C23 C10 C11 118.32(13)
C11 C15 C14 102.25(12)
C11 C15 H15 114.0
C11 C15 C16 111.22(13)
C14 C15 H15 114.0
C14 C15 C16 99.92(12)
C16 C15 H15 114.0
C17 C18 H18 114.9
C19 C18 C17 105.24(13)
C19 C18 H18 114.9
C19 C18 C22 99.43(13)
C22 C18 C17 105.84(14)
C22 C18 H18 114.9
C17 C16 H16 108.6
C15 C16 C17 103.09(12)
C15 C16 H16 108.6
C20 C16 C17 102.96(13)
C20 C16 C15 124.07(13)
C20 C16 H16 108.6
C18 C19 H19A 112.8
C18 C19 H19B 112.8
C18 C19 C20 94.58(13)
H19A C19 H19B 110.3
C20 C19 H19A 112.8
C20 C19 H19B 112.8
C16 C20 H20 114.9
C16 C20 C21 106.08(13)
C19 C20 C16 105.06(13)
C19 C20 H20 114.9
C19 C20 C21 99.25(13)
C21 C20 H20 114.9
C31 C30 C29 120.62(15)
C31 C30 H30 119.7
C29 C30 H30 119.7
C20 C21 H21A 111.1
C20 C21 H21B 111.1
C20 C21 C22 103.12(13)
H21A C21 H21B 109.1
C22 C21 H21A 111.1
C22 C21 H21B 111.1
C18 C22 C21 103.05(13)
C18 C22 H22A 111.2
C18 C22 H22B 111.2
C21 C22 H22A 111.2
C21 C22 H22B 111.2
H22A C22 H22B 109.1

loop_
_geom_bond_atom_site_label_1
_geom_bond_atom_site_label_2
_geom_bond_distance
O2 C6 1.3813(18)
O2 C7 1.3536(18)
O1 C9 1.2359(18)
O3 C24 1.218(2)
C9 C1 1.480(2)
C9 C8 1.446(2)
C1 C6 1.398(2)
C1 C2 1.395(2)
C8 C7 1.343(2)
C8 C12 1.497(2)
C6 C5 1.391(2)
C7 C10 1.500(2)
C27 C24 1.487(2)
C27 C26 1.394(2)
C27 C28 1.405(2)
C2 H2 0.9300
C2 C3 1.378(2)
C4 H4 0.9300
C4 C5 1.378(2)
C4 C3 1.398(2)
C5 H5 0.9300
C24 C10 1.541(2)
C13 H13 0.9800
C13 C17 1.543(2)
C13 C12 1.545(2)
C13 C14 1.534(2)
C11 H11 0.9800
C11 C12 1.591(2)
C11 C10 1.587(2)
C11 C15 1.539(2)
C26 C31 1.395(2)
C26 C25 1.506(2)
C23 H23A 0.9700
C23 H23B 0.9700
C23 C25 1.524(2)
C23 C10 1.540(2)
C17 H17 0.9800
C17 C18 1.542(2)
C17 C16 1.575(2)
C12 H12 0.9800
C28 H28 0.9300
C28 C29 1.379(2)
C14 H14A 0.9700
C14 H14B 0.9700
C14 C15 1.543(2)
C3 H3 0.9300
C31 H31 0.9300
C31 C30 1.385(2)
C29 H29 0.9300
C29 C30 1.386(3)
C25 H25A 0.9700
C25 H25B 0.9700
C15 H15 0.9800
C15 C16 1.554(2)
C18 H18 0.9800
C18 C19 1.541(2)
C18 C22 1.541(2)
C16 H16 0.9800
C16 C20 1.541(2)
C19 H19A 0.9700
C19 H19B 0.9700
C19 C20 1.541(2)
C20 H20 0.9800
C20 C21 1.545(2)
C30 H30 0.9300
C21 H21A 0.9700
C21 H21B 0.9700
C21 C22 1.566(2)
C22 H22A 0.9700
C22 H22B 0.9700

loop_
_geom_torsion_atom_site_label_1
_geom_torsion_atom_site_label_2
_geom_torsion_atom_site_label_3
_geom_torsion_atom_site_label_4
_geom_torsion
O2 C6 C5 C4 179.11(14)
O2 C7 C10 C24 68.43(17)
O2 C7 C10 C11 179.30(13)
O2 C7 C10 C23 -53.56(18)
O1 C9 C1 C6 178.51(15)
O1 C9 C1 C2 -1.0(2)
O1 C9 C8 C7 -178.36(15)
O1 C9 C8 C12 -4.2(3)
O3 C24 C10 C7 30.96(19)
O3 C24 C10 C11 -77.22(18)
O3 C24 C10 C23 153.27(15)
C9 C1 C6 O2 1.0(2)
C9 C1 C6 C5 -178.36(14)
C9 C1 C2 C3 179.83(15)
C9 C8 C7 O2 -1.4(2)
C9 C8 C7 C10 175.53(13)
C9 C8 C12 C13 69.8(2)
C9 C8 C12 C11 -177.55(14)
C1 C9 C8 C7 -0.2(2)
C1 C9 C8 C12 173.87(14)
C1 C6 C5 C4 -1.5(2)
C1 C2 C3 C4 -1.4(2)
C8 C9 C1 C6 0.4(2)
C8 C9 C1 C2 -179.12(14)
C8 C7 C10 C24 -108.73(15)
C8 C7 C10 C11 2.14(18)
C8 C7 C10 C23 129.28(15)
C6 O2 C7 C8 2.7(2)
C6 O2 C7 C10 -174.15(13)
C6 C1 C2 C3 0.3(2)
C7 O2 C6 C1 -2.4(2)
C7 O2 C6 C5 176.97(13)
C7 C8 C12 C13 -115.57(15)
C7 C8 C12 C11 -2.96(17)
C27 C24 C10 C7 -151.94(13)
C27 C24 C10 C11 99.87(15)
C27 C24 C10 C23 -29.64(19)
C27 C26 C31 C30 0.2(2)
C27 C26 C25 C23 22.9(2)
C27 C28 C29 C30 -1.0(2)
C2 C1 C6 O2 -179.49(14)
C2 C1 C6 C5 1.1(2)
C5 C4 C3 C2 1.1(3)
C24 C27 C26 C31 178.65(14)
C24 C27 C26 C25 -2.4(2)
C24 C27 C28 C29 -178.22(15)
C13 C17 C18 C19 -82.60(17)
C13 C17 C18 C22 172.69(14)
C13 C17 C16 C15 -0.51(15)
C13 C17 C16 C20 129.56(13)
C13 C14 C15 C11 -56.84(13)
C13 C14 C15 C16 57.61(13)
C11 C15 C16 C17 71.83(15)
C11 C15 C16 C20 -44.0(2)
C26 C27 C24 O3 -176.72(15)
C26 C27 C24 C10 6.2(2)
C26 C27 C28 C29 1.6(2)
C26 C31 C30 C29 0.4(3)
C17 C13 C12 C8 -175.82(13)
C17 C13 C12 C11 71.03(15)
C17 C13 C14 C15 -58.50(13)
C17 C18 C19 C20 -50.43(15)
C17 C18 C22 C21 72.30(15)
C17 C16 C20 C19 -32.89(15)
C17 C16 C20 C21 71.64(15)
C12 C8 C7 O2 -176.35(14)
C12 C8 C7 C10 0.5(2)
C12 C13 C17 C18 45.00(19)
C12 C13 C17 C16 -69.92(15)
C12 C13 C14 C15 55.90(13)
C12 C11 C10 C7 -3.72(15)
C12 C11 C10 C24 108.54(13)
C12 C11 C10 C23 -126.34(14)
C12 C11 C15 C14 35.48(14)
C12 C11 C15 C16 -70.40(14)
C28 C27 C24 O3 3.1(2)
C28 C27 C24 C10 -173.98(13)
C28 C27 C26 C31 -1.1(2)
C28 C27 C26 C25 177.85(14)
C28 C29 C30 C31 0.1(3)
C14 C13 C17 C18 151.67(14)
C14 C13 C17 C16 36.75(14)
C14 C13 C12 C8 77.95(15)
C14 C13 C12 C11 -35.20(14)
C14 C15 C16 C17 -35.57(15)
C14 C15 C16 C20 -151.36(15)
C3 C4 C5 C6 0.3(2)
C31 C26 C25 C23 -158.11(15)
C25 C26 C31 C30 -178.81(15)
C25 C23 C10 C7 170.01(13)
C25 C23 C10 C24 50.06(17)
C25 C23 C10 C11 -72.41(17)
C10 C11 C12 C8 4.10(15)
C10 C11 C12 C13 124.85(13)
C10 C11 C15 C14 -80.82(15)
C10 C11 C15 C16 173.31(12)
C10 C23 C25 C26 -47.26(18)
C15 C11 C12 C8 -120.97(13)
C15 C11 C12 C13 -0.22(14)
C15 C11 C10 C7 110.07(14)
C15 C11 C10 C24 -137.67(13)
C15 C11 C10 C23 -12.6(2)
C15 C16 C20 C19 82.97(18)
C15 C16 C20 C21 -172.50(15)
C18 C17 C16 C15 -129.60(13)
C18 C17 C16 C20 0.46(15)
C18 C19 C20 C16 50.70(14)
C18 C19 C20 C21 -58.84(14)
C16 C17 C18 C19 32.14(15)
C16 C17 C18 C22 -72.57(14)
C16 C20 C21 C22 -72.12(16)
C19 C18 C22 C21 -36.61(16)
C19 C20 C21 C22 36.59(16)
C20 C21 C22 C18 -0.01(17)
C22 C18 C19 C20 58.96(14)
